data_7103646
loop_
_publ_author_name
'Michael F. Lappert'
'Peter B. Hitchcock'
'Jacek E. Nyez'

_publ_section_title
;
Synthesis, structure and reductive dechlorination
of the C-centred phosphorus(III) b-diketiminate PCl(Ph)L [L =
C{C(Me)NC6H3Pri2-2,6}{C(Me)NHC6H3Pri2-2,6}]
;
_journal_name_full 'Chemical communications (Cambridge, England)'
_journal_paper_doi 10.1039/b301294h
_journal_year 2003
_chemical_compound_source 'synthesis as described'
_chemical_formula_moiety 'C35 H46 Cl1 N2 P1'
_chemical_formula_sum 'C35 H46 Cl N2 P'
_chemical_formula_weight 561.16
_space_group_IT_number 33
_symmetry_cell_setting orthorhombic
_symmetry_Int_Tables_number 33
_symmetry_space_group_name_Hall 'P 2c -2n'
_symmetry_space_group_name_H-M 'P n a 21'
_atom_sites_solution_hydrogens geom
_atom_sites_solution_primary direct
_atom_sites_solution_secondary difmap
_audit_conform_dict_location ftp://ftp.iucr.org/pub/cif_core.dic
_audit_conform_dict_name cif_core.dic
_audit_conform_dict_version 2.2
_audit_creation_date 2002-08-14T14:57:47-00:00
_audit_creation_method 'WinGX routine CIF_UPDATE'
_cell_angle_alpha 90
_cell_angle_beta 90
_cell_angle_gamma 90
_cell_formula_units_Z 4
_cell_length_a 14.5108(8)
_cell_length_b 25.9696(13)
_cell_length_c 8.4582(4)
_cell_measurement_reflns_used 48546
_cell_measurement_temperature 173(2)
_cell_measurement_theta_max 21.967
_cell_measurement_theta_min 3.705
_cell_measurement_wavelength 0.71073
_cell_volume 3187.4(3)
_computing_cell_refinement 'HKL Scalepack (Otwinowski & Minor 1997)'
_computing_data_collection 'Collect (Nonius BV, 1997-2000)'
_computing_data_reduction 'HKL Denzo and Scalepack (Otwinowski & Minor 1997)'
_computing_molecular_graphics 'Ortep-3 for Windows (Farrugia, 1997)'
_computing_publication_material 'WinGX publication routines (Farrugia, 1999)'
_computing_structure_refinement 'SHELXL-97 (Sheldrick, 1997)'
_computing_structure_solution 'SHELXS-97 (Sheldrick, 1997)'
_diffrn_ambient_temperature 173(2)
_diffrn_measured_fraction_theta_full 0.98
_diffrn_measured_fraction_theta_max 0.98
_diffrn_measurement_device '95mm CCD camera on \k-goniostat'
_diffrn_measurement_device_type KappaCCD
_diffrn_measurement_method CCD
_diffrn_radiation_monochromator graphite
_diffrn_radiation_probe x-ray
_diffrn_radiation_type MoK\a
_diffrn_radiation_wavelength 0.71073
_diffrn_reflns_av_R_equivalents 0.0989
_diffrn_reflns_av_unetI/netI 0.0937
_diffrn_reflns_limit_h_max 14
_diffrn_reflns_limit_h_min -15
_diffrn_reflns_limit_k_max 25
_diffrn_reflns_limit_k_min -27
_diffrn_reflns_limit_l_max 8
_diffrn_reflns_limit_l_min -8
_diffrn_reflns_number 7539
_diffrn_reflns_theta_full 21.97
_diffrn_reflns_theta_max 21.97
_diffrn_reflns_theta_min 3.78
_exptl_absorpt_coefficient_mu 0.196
_exptl_absorpt_correction_type none
_exptl_crystal_colour colourless
_exptl_crystal_density_diffrn 1.169
_exptl_crystal_density_method 'not measured'
_exptl_crystal_description needle
_exptl_crystal_F_000 1208
_exptl_crystal_size_max 0.2
_exptl_crystal_size_mid 0.05
_exptl_crystal_size_min 0.05
_refine_diff_density_max 0.426
_refine_diff_density_min -0.24
_refine_diff_density_rms 0.05
_refine_ls_abs_structure_details 'Flack H D (1983), Acta Cryst. A39, 876-881'
_refine_ls_abs_structure_Flack 0.05(13)
_refine_ls_extinction_method none
_refine_ls_goodness_of_fit_ref 1.089
_refine_ls_hydrogen_treatment 'riding; but H on N1 refined isotropic'
_refine_ls_matrix_type full
_refine_ls_number_parameters 358
_refine_ls_number_reflns 3317
_refine_ls_number_restraints 1
_refine_ls_restrained_S_all 1.089
_refine_ls_R_factor_all 0.0733
_refine_ls_R_factor_gt 0.056
_refine_ls_shift/su_max 0.005
_refine_ls_shift/su_mean 0
_refine_ls_structure_factor_coef Fsqd
_refine_ls_weighting_details 'calc w=1/[\s^2^(Fo^2^)+(0.0559P)^2^+0.8149P] where P=(Fo^2^+2Fc^2^)/3'
_refine_ls_weighting_scheme calc
_refine_ls_wR_factor_gt 0.1265
_refine_ls_wR_factor_ref 0.1362
_reflns_number_gt 2746
_reflns_number_total 3317
_reflns_threshold_expression >2sigma(I)
_cod_data_source_file b301294h.txt
_cod_data_source_block aug1902
_cod_original_sg_symbol_H-M Pna2(1)
_cod_database_code 7103646

loop_
_symmetry_equiv_pos_as_xyz
'x, y, z'
'-x, -y, z+1/2'
'-x+1/2, y+1/2, z+1/2'
'x+1/2, -y+1/2, z'

loop_
_atom_site_label
_atom_site_type_symbol
_atom_site_fract_x
_atom_site_fract_y
_atom_site_fract_z
_atom_site_U_iso_or_equiv
_atom_site_adp_type
_atom_site_occupancy
_atom_site_symmetry_multiplicity
_atom_site_calc_flag
_atom_site_refinement_flags
_atom_site_disorder_assembly
_atom_site_disorder_group
Cl Cl 0.87753(10) 0.68387(6) 0.0216(2) 0.0540(5) Uani 1 1 d . . .
P P 0.84675(10) 0.69437(5) 0.2655(2) 0.0418(4) Uani 1 1 d . . .
N1 N 0.6138(3) 0.6465(2) 0.4507(6) 0.0348(12) Uani 1 1 d . . .
H1X H 0.625(3) 0.617(2) 0.465(5) 0.021(15) Uiso 1 1 d . . .
N2 N 0.7177(3) 0.56462(16) 0.4109(5) 0.0345(11) Uani 1 1 d . . .
C1 C 0.6773(4) 0.67262(19) 0.3706(6) 0.0319(13) Uani 1 1 d . . .
C2 C 0.7590(3) 0.64999(19) 0.3174(7) 0.0338(13) Uani 1 1 d . . .
C3 C 0.7723(3) 0.59325(19) 0.3261(6) 0.0315(13) Uani 1 1 d . . .
C4 C 0.6533(4) 0.7287(2) 0.3427(8) 0.0470(16) Uani 1 1 d . . .
H4A H 0.5903 0.7312 0.3017 0.071 Uiso 1 1 calc R . .
H4B H 0.6963 0.7435 0.2659 0.071 Uiso 1 1 calc R . .
H4C H 0.6577 0.7476 0.4427 0.071 Uiso 1 1 calc R . .
C5 C 0.8470(4) 0.5701(2) 0.2248(7) 0.0412(15) Uani 1 1 d . . .
H5A H 0.903 0.5656 0.288 0.062 Uiso 1 1 calc R . .
H5B H 0.8599 0.593 0.1355 0.062 Uiso 1 1 calc R . .
H5C H 0.8265 0.5365 0.185 0.062 Uiso 1 1 calc R . .
C6 C 0.5300(3) 0.66706(17) 0.5146(7) 0.0315(13) Uani 1 1 d . . .
C7 C 0.4473(4) 0.66069(18) 0.4301(7) 0.0359(14) Uani 1 1 d . . .
C8 C 0.3669(3) 0.6811(2) 0.4983(8) 0.0415(15) Uani 1 1 d . . .
H8 H 0.3097 0.6776 0.4446 0.05 Uiso 1 1 calc R . .
C9 C 0.3696(4) 0.7061(2) 0.6406(8) 0.0428(14) Uani 1 1 d . . .
H9 H 0.3143 0.7195 0.6842 0.051 Uiso 1 1 calc R . .
C10 C 0.4506(4) 0.7121(2) 0.7216(7) 0.0398(15) Uani 1 1 d . . .
H10 H 0.4506 0.7299 0.8197 0.048 Uiso 1 1 calc R . .
C11 C 0.5337(4) 0.69236(19) 0.6617(7) 0.0344(14) Uani 1 1 d . . .
C12 C 0.4440(4) 0.63453(19) 0.2693(7) 0.0410(14) Uani 1 1 d . . .
H12 H 0.5076 0.6225 0.2431 0.049 Uiso 1 1 calc R . .
C13 C 0.4134(5) 0.6714(2) 0.1404(8) 0.0590(18) Uani 1 1 d . . .
H13C H 0.3515 0.6843 0.1646 0.088 Uiso 1 1 calc R . .
H13B H 0.4123 0.6533 0.0387 0.088 Uiso 1 1 calc R . .
H13A H 0.4566 0.7003 0.1345 0.088 Uiso 1 1 calc R . .
C14 C 0.3803(4) 0.5874(2) 0.2716(8) 0.0546(17) Uani 1 1 d . . .
H14C H 0.4026 0.5626 0.3501 0.082 Uiso 1 1 calc R . .
H14B H 0.3799 0.5712 0.1669 0.082 Uiso 1 1 calc R . .
H14A H 0.3176 0.5982 0.2993 0.082 Uiso 1 1 calc R . .
C15 C 0.6226(4) 0.69664(19) 0.7539(7) 0.0393(13) Uani 1 1 d . . .
H15 H 0.6746 0.6972 0.6763 0.047 Uiso 1 1 calc R . .
C16 C 0.6294(4) 0.7455(2) 0.8546(9) 0.0568(18) Uani 1 1 d . . .
H16C H 0.6242 0.7759 0.7863 0.085 Uiso 1 1 calc R . .
H16B H 0.689 0.7462 0.9094 0.085 Uiso 1 1 calc R . .
H16A H 0.5795 0.7458 0.9326 0.085 Uiso 1 1 calc R . .
C17 C 0.6351(4) 0.6492(2) 0.8599(9) 0.064(2) Uani 1 1 d . . .
H17C H 0.5842 0.6473 0.9357 0.096 Uiso 1 1 calc R . .
H17B H 0.6936 0.6519 0.9171 0.096 Uiso 1 1 calc R . .
H17A H 0.6355 0.618 0.7944 0.096 Uiso 1 1 calc R . .
C18 C 0.7325(4) 0.50988(19) 0.4093(7) 0.0369(14) Uani 1 1 d . . .
C19 C 0.6715(4) 0.4792(2) 0.3224(7) 0.0418(15) Uani 1 1 d . . .
C20 C 0.6897(5) 0.4254(2) 0.3181(8) 0.0551(18) Uani 1 1 d . . .
H20 H 0.6504 0.4034 0.2591 0.066 Uiso 1 1 calc R . .
C21 C 0.7631(5) 0.4050(2) 0.3977(9) 0.063(2) Uani 1 1 d . . .
H21 H 0.7756 0.3692 0.3896 0.075 Uiso 1 1 calc R . .
C22 C 0.8194(5) 0.4357(2) 0.4898(9) 0.0575(18) Uani 1 1 d . . .
H22 H 0.8685 0.4204 0.5474 0.069 Uiso 1 1 calc R . .
C23 C 0.8053(4) 0.48915(19) 0.4996(7) 0.0420(15) Uani 1 1 d . . .
C24 C 0.5910(4) 0.5023(2) 0.2366(7) 0.0465(16) Uani 1 1 d . . .
H24 H 0.5634 0.5288 0.3081 0.056 Uiso 1 1 calc R . .
C25 C 0.5144(4) 0.4631(2) 0.1974(8) 0.0590(19) Uani 1 1 d . . .
H25C H 0.539 0.4364 0.1271 0.089 Uiso 1 1 calc R . .
H25B H 0.4632 0.4808 0.1449 0.089 Uiso 1 1 calc R . .
H25A H 0.4922 0.4471 0.2953 0.089 Uiso 1 1 calc R . .
C26 C 0.6186(5) 0.5295(3) 0.0852(7) 0.067(2) Uani 1 1 d . . .
H26C H 0.6629 0.5569 0.1096 0.1 Uiso 1 1 calc R . .
H26B H 0.5638 0.5445 0.0355 0.1 Uiso 1 1 calc R . .
H26A H 0.647 0.5047 0.0126 0.1 Uiso 1 1 calc R . .
C27 C 0.8626(4) 0.5225(2) 0.6095(8) 0.0522(17) Uani 1 1 d . . .
H27 H 0.8684 0.5572 0.5593 0.063 Uiso 1 1 calc R . .
C28 C 0.8144(5) 0.5296(3) 0.7652(10) 0.083(2) Uani 1 1 d . . .
H28C H 0.754 0.5455 0.7473 0.125 Uiso 1 1 calc R . .
H28B H 0.8515 0.5519 0.8335 0.125 Uiso 1 1 calc R . .
H28A H 0.8061 0.4961 0.8163 0.125 Uiso 1 1 calc R . .
C29 C 0.9592(4) 0.5023(3) 0.6377(12) 0.083(2) Uani 1 1 d . . .
H29C H 0.9937 0.5271 0.702 0.125 Uiso 1 1 calc R . .
H29B H 0.9904 0.4976 0.536 0.125 Uiso 1 1 calc R . .
H29A H 0.9559 0.4693 0.6933 0.125 Uiso 1 1 calc R . .
C30 C 0.9496(4) 0.6659(2) 0.3548(8) 0.0430(15) Uani 1 1 d . . .
C31 C 0.9475(4) 0.6591(2) 0.5186(9) 0.0524(16) Uani 1 1 d . . .
H31 H 0.893 0.667 0.5757 0.063 Uiso 1 1 calc R . .
C32 C 1.0239(5) 0.6410(3) 0.5983(10) 0.066(2) Uani 1 1 d . . .
H32 H 1.0209 0.6358 0.7093 0.079 Uiso 1 1 calc R . .
C33 C 1.1037(5) 0.6306(2) 0.5192(13) 0.071(2) Uani 1 1 d . . .
H33 H 1.1559 0.6182 0.5753 0.085 Uiso 1 1 calc R . .
C34 C 1.1087(5) 0.6379(2) 0.3598(11) 0.062(2) Uani 1 1 d . . .
H34 H 1.1644 0.6308 0.3049 0.074 Uiso 1 1 calc R . .
C35 C 1.0320(4) 0.6558(2) 0.2776(8) 0.0479(16) Uani 1 1 d . . .
H35 H 1.0361 0.6611 0.1667 0.058 Uiso 1 1 calc R . .

loop_
_atom_site_aniso_label
_atom_site_aniso_U_11
_atom_site_aniso_U_22
_atom_site_aniso_U_33
_atom_site_aniso_U_23
_atom_site_aniso_U_13
_atom_site_aniso_U_12
Cl 0.0569(9) 0.0485(9) 0.0564(10) 0.0097(8) 0.0091(9) -0.0076(8)
P 0.0405(8) 0.0264(8) 0.0584(10) 0.0002(7) 0.0086(9) -0.0030(7)
N1 0.033(3) 0.022(3) 0.050(3) 0.002(2) 0.003(2) 0.007(2)
N2 0.041(2) 0.020(3) 0.042(3) 0.001(2) 0.001(2) 0.004(2)
C1 0.034(3) 0.027(3) 0.035(3) 0.003(3) 0.000(3) -0.006(3)
C2 0.036(3) 0.025(3) 0.040(3) -0.003(2) 0.004(3) 0.004(3)
C3 0.033(3) 0.027(3) 0.034(3) -0.006(3) -0.001(3) 0.000(3)
C4 0.045(3) 0.026(3) 0.070(4) 0.010(3) 0.010(3) 0.008(3)
C5 0.048(3) 0.026(3) 0.050(4) -0.007(3) 0.012(3) 0.005(3)
C6 0.031(3) 0.017(3) 0.046(4) 0.003(3) 0.007(3) 0.004(2)
C7 0.037(3) 0.019(3) 0.051(4) 0.000(3) -0.002(3) -0.001(2)
C8 0.028(3) 0.045(3) 0.052(4) 0.011(3) -0.002(3) 0.006(3)
C9 0.048(4) 0.038(4) 0.042(4) 0.008(3) 0.011(3) 0.011(3)
C10 0.048(4) 0.029(3) 0.043(4) 0.002(3) 0.006(3) 0.011(3)
C11 0.046(4) 0.021(3) 0.036(4) 0.002(3) 0.002(3) 0.000(3)
C12 0.038(3) 0.032(3) 0.053(4) -0.002(3) -0.006(3) 0.000(3)
C13 0.088(5) 0.046(4) 0.042(4) 0.003(3) -0.002(4) -0.001(4)
C14 0.059(4) 0.047(4) 0.058(4) 0.003(3) -0.011(4) -0.003(3)
C15 0.045(3) 0.033(3) 0.040(3) 0.003(3) -0.001(3) -0.001(3)
C16 0.063(4) 0.047(4) 0.061(5) -0.014(3) -0.005(3) -0.004(3)
C17 0.063(4) 0.049(4) 0.081(5) 0.018(4) -0.022(4) -0.005(3)
C18 0.052(3) 0.023(3) 0.035(4) 0.005(3) 0.010(3) 0.013(3)
C19 0.065(4) 0.025(3) 0.035(4) -0.004(3) 0.012(3) -0.007(3)
C20 0.081(5) 0.032(4) 0.052(5) -0.005(3) 0.024(4) -0.004(4)
C21 0.093(5) 0.026(4) 0.069(5) 0.007(4) 0.025(4) 0.009(4)
C22 0.063(4) 0.039(4) 0.070(5) 0.014(4) 0.015(4) 0.022(3)
C23 0.053(3) 0.027(3) 0.046(4) 0.005(3) 0.011(3) 0.010(3)
C24 0.060(4) 0.030(3) 0.050(4) -0.005(3) 0.002(4) -0.005(3)
C25 0.062(4) 0.050(4) 0.066(5) -0.018(3) 0.012(4) -0.020(3)
C26 0.089(5) 0.061(5) 0.051(5) 0.013(3) -0.015(4) -0.037(4)
C27 0.050(4) 0.047(4) 0.060(5) 0.010(3) -0.003(3) 0.011(3)
C28 0.081(5) 0.105(6) 0.065(5) -0.033(5) -0.003(5) 0.006(4)
C29 0.063(4) 0.077(5) 0.110(7) 0.020(5) -0.011(5) 0.017(4)
C30 0.043(4) 0.031(3) 0.055(4) -0.013(3) 0.004(3) -0.009(3)
C31 0.049(4) 0.044(4) 0.064(5) -0.013(4) -0.008(4) -0.005(3)
C32 0.067(5) 0.053(5) 0.078(6) -0.012(4) -0.019(5) -0.008(4)
C33 0.058(5) 0.052(4) 0.104(7) -0.018(5) -0.034(5) 0.004(3)
C34 0.039(4) 0.062(5) 0.085(6) -0.026(4) -0.007(4) -0.001(3)
C35 0.041(4) 0.035(3) 0.067(5) -0.017(3) 0.000(4) -0.009(3)

loop_
_atom_type_symbol
_atom_type_description
_atom_type_scat_dispersion_real
_atom_type_scat_dispersion_imag
_atom_type_scat_source
C C 0.0033 0.0016 'International Tables Vol C Tables 4.2.6.8 and 6.1.1.4'
H H 0 0 'International Tables Vol C Tables 4.2.6.8 and 6.1.1.4'
Cl Cl 0.1484 0.1585 'International Tables Vol C Tables 4.2.6.8 and 6.1.1.4'
N N 0.0061 0.0033 'International Tables Vol C Tables 4.2.6.8 and 6.1.1.4'
P P 0.1023 0.0942 'International Tables Vol C Tables 4.2.6.8 and 6.1.1.4'

loop_
_geom_angle_atom_site_label_1
_geom_angle_atom_site_label_2
_geom_angle_atom_site_label_3
_geom_angle
_geom_angle_site_symmetry_1
_geom_angle_site_symmetry_3
_geom_angle_publ_flag
C2 P C30 102.8(2) . . ?
C2 P Cl 107.90(19) . . ?
C30 P Cl 100.2(2) . . ?
C1 N1 C6 126.1(5) . . ?
C3 N2 C18 118.0(4) . . ?
N1 C1 C2 122.5(5) . . ?
N1 C1 C4 114.2(5) . . ?
C2 C1 C4 123.3(5) . . ?
C1 C2 C3 120.7(5) . . ?
C1 C2 P 114.6(4) . . ?
C3 C2 P 124.3(4) . . ?
N2 C3 C2 120.9(4) . . ?
N2 C3 C5 121.5(4) . . ?
C2 C3 C5 117.4(5) . . ?
C7 C6 C11 122.4(5) . . ?
C7 C6 N1 119.2(5) . . ?
C11 C6 N1 118.3(5) . . ?
C8 C7 C6 117.1(5) . . ?
C8 C7 C12 120.6(5) . . ?
C6 C7 C12 122.3(5) . . ?
C9 C8 C7 121.0(6) . . ?
C10 C9 C8 121.3(6) . . ?
C9 C10 C11 121.0(5) . . ?
C10 C11 C6 117.2(5) . . ?
C10 C11 C15 121.3(5) . . ?
C6 C11 C15 121.5(5) . . ?
C13 C12 C7 111.7(4) . . ?
C13 C12 C14 109.7(5) . . ?
C7 C12 C14 111.4(5) . . ?
C11 C15 C16 113.7(5) . . ?
C11 C15 C17 110.0(4) . . ?
C16 C15 C17 109.5(6) . . ?
C19 C18 C23 122.8(5) . . ?
C19 C18 N2 118.3(5) . . ?
C23 C18 N2 118.9(5) . . ?
C18 C19 C20 117.0(6) . . ?
C18 C19 C24 121.3(5) . . ?
C20 C19 C24 121.7(5) . . ?
C21 C20 C19 120.9(6) . . ?
C20 C21 C22 121.0(6) . . ?
C21 C22 C23 121.1(6) . . ?
C22 C23 C18 117.0(6) . . ?
C22 C23 C27 121.3(6) . . ?
C18 C23 C27 121.6(5) . . ?
C19 C24 C26 112.9(5) . . ?
C19 C24 C25 113.7(5) . . ?
C26 C24 C25 108.4(5) . . ?
C28 C27 C29 109.6(6) . . ?
C28 C27 C23 110.6(5) . . ?
C29 C27 C23 114.0(6) . . ?
C35 C30 C31 117.4(6) . . ?
C35 C30 P 125.9(5) . . ?
C31 C30 P 116.3(5) . . ?
C32 C31 C30 120.7(7) . . ?
C33 C32 C31 120.6(8) . . ?
C32 C33 C34 120.2(8) . . ?
C33 C34 C35 119.8(7) . . ?
C30 C35 C34 121.2(7) . . ?

loop_
_geom_bond_atom_site_label_1
_geom_bond_atom_site_label_2
_geom_bond_distance
_geom_bond_site_symmetry_2
_geom_bond_publ_flag
Cl P 2.129(2) . ?
P C2 1.773(5) . ?
P C30 1.828(6) . ?
N1 C1 1.329(7) . ?
N1 C6 1.434(6) . ?
N2 C3 1.302(6) . ?
N2 C18 1.438(7) . ?
C1 C2 1.398(7) . ?
C1 C4 1.515(7) . ?
C2 C3 1.488(7) . ?
C3 C5 1.507(7) . ?
C6 C7 1.406(7) . ?
C6 C11 1.408(8) . ?
C7 C8 1.406(7) . ?
C7 C12 1.521(8) . ?
C8 C9 1.368(9) . ?
C9 C10 1.369(8) . ?
C10 C11 1.404(8) . ?
C11 C15 1.513(8) . ?
C12 C13 1.517(8) . ?
C12 C14 1.535(7) . ?
C15 C16 1.532(8) . ?
C15 C17 1.535(8) . ?
C18 C19 1.399(8) . ?
C18 C23 1.411(8) . ?
C19 C20 1.423(8) . ?
C19 C24 1.499(8) . ?
C20 C21 1.367(9) . ?
C21 C22 1.382(9) . ?
C22 C23 1.407(8) . ?
C23 C27 1.518(8) . ?
C24 C26 1.517(8) . ?
C24 C25 1.544(8) . ?
C27 C28 1.503(10) . ?
C27 C29 1.514(8) . ?
C30 C35 1.387(8) . ?
C30 C31 1.397(10) . ?
C31 C32 1.379(9) . ?
C32 C33 1.364(10) . ?
C33 C34 1.363(11) . ?
C34 C35 1.392(9) . ?

loop_
_cod_related_entry_id
_cod_related_entry_database
_cod_related_entry_code
1 ChemSpider 21198904
